data_4326921
loop_
_publ_author_name
'Daniel L. Reger'
'Agota Debreczeni'
'Mark D. Smith'

_publ_contact_author_address
;
Department of Chemistry and Biochemistry
University of South Carolina
Columbia, South Carolina 29208
USA
;
_publ_contact_author_email reger@mail.chem.sc.edu
_publ_contact_author_fax '1 803 777 9521'
_publ_contact_author_name 'Professor Daniel L. Reger'
_publ_contact_author_phone '1 803 777 2587'
_publ_section_title
;
 Zinc Paddlewheel Dimers Containing a Strong \p...\p Stacking
 Supramolecular Synthon: Designed Single-Crystal to Single-Crystal Phase
 Changes and Gas/Solid Guest Exchange
;
_journal_name_full 'Inorganic Chemistry'
_journal_page_first 11754
_journal_page_last 11764
_journal_paper_doi 10.1021/ic201830h
_journal_volume 50
_journal_year 2011
_chemical_formula_moiety 'C80 H52 N4 O18 S2 Zn2, 2(C H2 Cl2)'
_chemical_formula_sum 'C82 H56 Cl4 N4 O18 S2 Zn2'
_chemical_formula_weight 1721.97
_chemical_name_systematic
; 
 ? 
;
_space_group_IT_number 15
_symmetry_cell_setting monoclinic
_symmetry_space_group_name_Hall '-C 2yc'
_symmetry_space_group_name_H-M 'C 1 2/c 1'
_atom_sites_solution_hydrogens geom
_atom_sites_solution_primary direct
_atom_sites_solution_secondary difmap
_audit_creation_method SHELXL-97
_cell_angle_alpha 90.00
_cell_angle_beta 92.769(2)
_cell_angle_gamma 90.00
_cell_formula_units_Z 4
_cell_length_a 28.332(3)
_cell_length_b 18.5103(17)
_cell_length_c 14.0046(12)
_cell_measurement_reflns_used 5325
_cell_measurement_temperature 250(2)
_cell_measurement_theta_max 26.353
_cell_measurement_theta_min 2.629
_cell_volume 7335.9(12)
_computing_cell_refinement 'SAINT-Plus Version 6.45 (Bruker, 2001)'
_computing_data_collection 'SMART Version 5.625 (Bruker, 2001)'
_computing_data_reduction 'SAINT-Plus Version 6.45'
_computing_molecular_graphics various
_computing_publication_material 'SHELXTL Version 6.14 (Bruker, 2000)'
_computing_structure_refinement 'SHELXL-97 (Sheldrick, 1997)'
_computing_structure_solution 'SHELXS-97 (Sheldrick, 1990)'
_diffrn_ambient_temperature 250(2)
_diffrn_measured_fraction_theta_full 0.992
_diffrn_measured_fraction_theta_max 0.992
_diffrn_measurement_device_type 'Bruker SMART APEX CCD diffractometer'
_diffrn_measurement_method 'omega scans'
_diffrn_radiation_monochromator graphite
_diffrn_radiation_source 'fine-focus sealed tube'
_diffrn_radiation_type MoK\a
_diffrn_radiation_wavelength 0.71073
_diffrn_reflns_av_R_equivalents 0.0810
_diffrn_reflns_av_sigmaI/netI 0.0551
_diffrn_reflns_limit_h_max 35
_diffrn_reflns_limit_h_min -35
_diffrn_reflns_limit_k_max 23
_diffrn_reflns_limit_k_min 0
_diffrn_reflns_limit_l_max 17
_diffrn_reflns_limit_l_min 0
_diffrn_reflns_number 9018
_diffrn_reflns_theta_full 26.47
_diffrn_reflns_theta_max 26.47
_diffrn_reflns_theta_min 1.31
_exptl_absorpt_coefficient_mu 0.934
_exptl_absorpt_correction_T_max 1.0000
_exptl_absorpt_correction_T_min 0.8571
_exptl_absorpt_correction_type multi-scan
_exptl_absorpt_process_details 'TWINABS (Bruker, 2001)'
_exptl_crystal_colour yellow
_exptl_crystal_density_diffrn 1.559
_exptl_crystal_description prism
_exptl_crystal_F_000 3520
_exptl_crystal_size_max 0.36
_exptl_crystal_size_mid 0.32
_exptl_crystal_size_min 0.20
_refine_diff_density_max 1.495
_refine_diff_density_min -0.456
_refine_diff_density_rms 0.093
_refine_ls_extinction_method none
_refine_ls_goodness_of_fit_ref 0.995
_refine_ls_hydrogen_treatment constr
_refine_ls_matrix_type full
_refine_ls_number_parameters 537
_refine_ls_number_reflns 9041
_refine_ls_number_restraints 22
_refine_ls_restrained_S_all 1.004
_refine_ls_R_factor_all 0.0818
_refine_ls_R_factor_gt 0.0576
_refine_ls_shift/su_max 0.001
_refine_ls_shift/su_mean 0.000
_refine_ls_structure_factor_coef Fsqd
_refine_ls_weighting_details 'calc w=1/[\s^2^(Fo^2^)+(0.0825P)^2^+0.0000P] where P=(Fo^2^+2Fc^2^)/3'
_refine_ls_weighting_scheme calc
_refine_ls_wR_factor_gt 0.1394
_refine_ls_wR_factor_ref 0.1482
_reflns_number_gt 6298
_reflns_number_total 9041
_reflns_threshold_expression >2sigma(I)
_cod_data_source_file ic201830h_si_001_3.cif
_cod_data_source_block 250K
_cod_original_cell_volume 7335.8(11)
_cod_original_sg_symbol_H-M 'C 2/c'
_cod_database_code 4326921

loop_
_symmetry_equiv_pos_as_xyz
'x, y, z'
'-x, y, -z+1/2'
'x+1/2, y+1/2, z'
'-x+1/2, y+1/2, -z+1/2'
'-x, -y, -z'
'x, -y, z-1/2'
'-x+1/2, -y+1/2, -z'
'x+1/2, -y+1/2, z-1/2'

loop_
_atom_site_label
_atom_site_type_symbol
_atom_site_fract_x
_atom_site_fract_y
_atom_site_fract_z
_atom_site_U_iso_or_equiv
_atom_site_adp_type
_atom_site_occupancy
_atom_site_symmetry_multiplicity
_atom_site_calc_flag
_atom_site_refinement_flags
_atom_site_disorder_assembly
_atom_site_disorder_group
Zn1 Zn 0.247943(13) 0.272855(18) 0.39818(3) 0.02660(13) Uani 1 1 d . . .
C1 C 0.48292(13) 0.57431(18) 0.6248(3) 0.0353(8) Uani 1 1 d . . .
C2 C 0.51420(13) 0.63758(17) 0.6262(2) 0.0313(8) Uani 1 1 d . . .
C3 C 0.49465(13) 0.70784(17) 0.6262(2) 0.0311(8) Uani 1 1 d . . .
C4 C 0.44567(13) 0.71916(18) 0.6280(2) 0.0343(8) Uani 1 1 d . . .
C5 C 0.41288(14) 0.65700(19) 0.6257(3) 0.0410(9) Uani 1 1 d . . .
C6 C 0.56170(14) 0.6281(2) 0.6252(3) 0.0408(9) Uani 1 1 d . . .
H6 H 0.5741 0.5810 0.6253 0.049 Uiso 1 1 calc R . .
C7 C 0.59263(14) 0.6876(2) 0.6239(3) 0.0483(10) Uani 1 1 d . . .
H7 H 0.6255 0.6804 0.6235 0.058 Uiso 1 1 calc R . .
C8 C 0.57446(15) 0.7558(2) 0.6232(3) 0.0462(10) Uani 1 1 d . . .
H8 H 0.5952 0.7953 0.6213 0.055 Uiso 1 1 calc R . .
C9 C 0.52582(14) 0.76860(18) 0.6252(2) 0.0368(9) Uani 1 1 d . . .
C10 C 0.50574(16) 0.83881(19) 0.6268(3) 0.0450(10) Uani 1 1 d . . .
H10 H 0.5255 0.8796 0.6256 0.054 Uiso 1 1 calc R . .
C11 C 0.45890(17) 0.8476(2) 0.6298(3) 0.0489(11) Uani 1 1 d . . .
H11 H 0.4465 0.8947 0.6322 0.059 Uiso 1 1 calc R . .
C12 C 0.42784(15) 0.78862(19) 0.6296(3) 0.0429(10) Uani 1 1 d . . .
H12 H 0.3951 0.7963 0.6306 0.051 Uiso 1 1 calc R . .
C13 C 0.40226(13) 0.52690(18) 0.6090(3) 0.0367(9) Uani 1 1 d . . .
C14 C 0.38076(14) 0.5172(2) 0.5204(3) 0.0477(10) Uani 1 1 d . . .
H14 H 0.3860 0.5501 0.4709 0.057 Uiso 1 1 calc R . .
C15 C 0.35116(14) 0.4582(2) 0.5045(3) 0.0449(10) Uani 1 1 d . . .
H15 H 0.3361 0.4514 0.4438 0.054 Uiso 1 1 calc R . .
C16 C 0.34349(12) 0.40939(18) 0.5765(3) 0.0332(8) Uani 1 1 d . A .
C17 C 0.36498(14) 0.42089(18) 0.6652(3) 0.0416(10) Uani 1 1 d . . .
H17 H 0.3594 0.3887 0.7153 0.050 Uiso 1 1 calc R . .
C18 C 0.39510(14) 0.47978(19) 0.6819(3) 0.0437(10) Uani 1 1 d . . .
H18 H 0.4102 0.4869 0.7424 0.052 Uiso 1 1 calc R . .
C19 C 0.31210(12) 0.34499(18) 0.5554(3) 0.0339(8) Uani 1 1 d . . .
C20 C 0.09230(14) 0.66192(19) 0.6174(3) 0.0405(9) Uani 1 1 d . . .
C21 C 0.05791(13) 0.72110(17) 0.6214(3) 0.0337(8) Uani 1 1 d . . .
C22 C 0.00944(13) 0.70600(17) 0.6248(2) 0.0314(8) Uani 1 1 d . . .
C23 C -0.00762(13) 0.63443(17) 0.6257(3) 0.0338(8) Uani 1 1 d . . .
C24 C 0.02541(14) 0.57339(19) 0.6226(3) 0.0408(9) Uani 1 1 d . . .
C25 C 0.07365(15) 0.79174(19) 0.6210(3) 0.0409(9) Uani 1 1 d . . .
H25 H 0.1061 0.8016 0.6188 0.049 Uiso 1 1 calc R . .
C26 C 0.04112(15) 0.84852(19) 0.6238(3) 0.0435(10) Uani 1 1 d . . .
H26 H 0.0521 0.8964 0.6238 0.052 Uiso 1 1 calc R . .
C27 C -0.00581(15) 0.83574(18) 0.6264(3) 0.0402(9) Uani 1 1 d . . .
H27 H -0.0269 0.8749 0.6277 0.048 Uiso 1 1 calc R . .
C28 C -0.02360(13) 0.76419(18) 0.6274(2) 0.0341(8) Uani 1 1 d . . .
C29 C -0.07192(14) 0.7478(2) 0.6299(3) 0.0422(9) Uani 1 1 d . . .
H29 H -0.0939 0.7858 0.6307 0.051 Uiso 1 1 calc R . .
C30 C -0.08765(14) 0.6784(2) 0.6310(3) 0.0452(10) Uani 1 1 d . . .
H30 H -0.1201 0.6687 0.6337 0.054 Uiso 1 1 calc R . .
C31 C -0.05504(14) 0.6212(2) 0.6283(3) 0.0429(10) Uani 1 1 d . . .
H31 H -0.0660 0.5732 0.6282 0.051 Uiso 1 1 calc R . .
C32 C 0.10609(13) 0.53220(19) 0.6027(3) 0.0412(9) Uani 1 1 d . . .
C33 C 0.12479(15) 0.5244(2) 0.5154(3) 0.0497(11) Uani 1 1 d . . .
H33 H 0.1186 0.5591 0.4674 0.060 Uiso 1 1 calc R . .
C34 C 0.15297(14) 0.4653(2) 0.4977(3) 0.0484(10) Uani 1 1 d . . .
H34 H 0.1656 0.4597 0.4374 0.058 Uiso 1 1 calc R . .
C35 C 0.16263(13) 0.41438(18) 0.5685(3) 0.0357(9) Uani 1 1 d . A .
C36 C 0.14482(14) 0.42410(19) 0.6571(3) 0.0436(10) Uani 1 1 d . . .
H36 H 0.1523 0.3909 0.7063 0.052 Uiso 1 1 calc R . .
C37 C 0.11581(14) 0.4828(2) 0.6744(3) 0.0458(10) Uani 1 1 d . . .
H37 H 0.1030 0.4888 0.7345 0.055 Uiso 1 1 calc R . .
C38 C 0.19195(12) 0.34857(18) 0.5459(3) 0.0357(9) Uani 1 1 d . . .
N1 N 0.43421(11) 0.58831(14) 0.6223(2) 0.0356(7) Uani 1 1 d . . .
N2 N 0.07351(11) 0.59104(15) 0.6171(2) 0.0394(8) Uani 1 1 d . . .
O1 O 0.49714(10) 0.51235(13) 0.6241(2) 0.0545(8) Uani 1 1 d . . .
O2 O 0.37059(10) 0.66262(15) 0.6248(2) 0.0623(9) Uani 1 1 d . . .
O3 O 0.29802(9) 0.33589(13) 0.47019(19) 0.0416(6) Uani 1 1 d . A .
O4 O 0.30268(9) 0.30437(13) 0.62408(19) 0.0437(6) Uani 1 1 d . . .
O5 O 0.13427(10) 0.67086(14) 0.6135(2) 0.0605(8) Uani 1 1 d . . .
O6 O 0.01309(10) 0.51097(13) 0.6217(2) 0.0620(9) Uani 1 1 d . . .
O7 O 0.20128(8) 0.33975(13) 0.46019(19) 0.0413(6) Uani 1 1 d . A .
O8 O 0.20430(9) 0.30816(13) 0.61397(19) 0.0444(7) Uani 1 1 d . . .
S1A S 0.27369(7) 0.38895(9) 0.24950(12) 0.0501(6) Uani 0.643(3) 1 d PD A 1
C39A C 0.2664(3) 0.3978(4) 0.1250(4) 0.068(2) Uiso 0.643(3) 1 d PD A 1
H39A H 0.2964 0.3894 0.0963 0.103 Uiso 0.643(3) 1 calc PR A 1
H39B H 0.2554 0.4462 0.1093 0.103 Uiso 0.643(3) 1 calc PR A 1
H39C H 0.2434 0.3628 0.1006 0.103 Uiso 0.643(3) 1 calc PR A 1
C40A C 0.2359(4) 0.4571(4) 0.2852(7) 0.102(3) Uiso 0.643(3) 1 d PD A 1
H40A H 0.2037 0.4451 0.2648 0.153 Uiso 0.643(3) 1 calc PR A 1
H40B H 0.2447 0.5025 0.2563 0.153 Uiso 0.643(3) 1 calc PR A 1
H40C H 0.2383 0.4616 0.3543 0.153 Uiso 0.643(3) 1 calc PR A 1
O9A O 0.25025(10) 0.31828(12) 0.27122(17) 0.0481(7) Uani 0.643(3) 1 d PD A 1
S1B S 0.22931(13) 0.38887(16) 0.2407(2) 0.0535(12) Uani 0.357(3) 1 d PD A 2
C39B C 0.2374(5) 0.3977(6) 0.1197(6) 0.051(3) Uiso 0.357(3) 1 d PD A 2
H39D H 0.2626 0.3658 0.1015 0.077 Uiso 0.357(3) 1 calc PR A 2
H39E H 0.2457 0.4472 0.1056 0.077 Uiso 0.357(3) 1 calc PR A 2
H39F H 0.2084 0.3849 0.0840 0.077 Uiso 0.357(3) 1 calc PR A 2
C40B C 0.2659(6) 0.4575(6) 0.2872(10) 0.096(5) Uiso 0.357(3) 1 d PD A 2
H40D H 0.2620 0.4618 0.3554 0.144 Uiso 0.357(3) 1 calc PR A 2
H40E H 0.2574 0.5028 0.2561 0.144 Uiso 0.357(3) 1 calc PR A 2
H40F H 0.2985 0.4460 0.2759 0.144 Uiso 0.357(3) 1 calc PR A 2
O9B O 0.25025(10) 0.31828(12) 0.27122(17) 0.0481(7) Uani 0.357(3) 1 d PD A 2
C41A C 0.2361(3) 0.8180(5) 0.6529(7) 0.078(2) Uiso 0.647(3) 1 d PD B 3
H41A H 0.2200 0.7712 0.6468 0.094 Uiso 0.647(3) 1 calc PR B 3
H41B H 0.2421 0.8275 0.7212 0.094 Uiso 0.647(3) 1 calc PR B 3
Cl1A Cl 0.28926(10) 0.8118(2) 0.6002(2) 0.1143(12) Uani 0.647(3) 1 d PD B 3
Cl2A Cl 0.19903(10) 0.88323(17) 0.60674(19) 0.0780(8) Uani 0.647(3) 1 d PD B 3
C41B C 0.2584(8) 0.8361(13) 0.648(4) 0.078(2) Uiso 0.128(4) 1 d PD C 4
H41C H 0.2631 0.8197 0.7147 0.094 Uiso 0.128(4) 1 calc PR C 4
H41D H 0.2478 0.7956 0.6076 0.094 Uiso 0.128(4) 1 calc PR C 4
Cl1B Cl 0.3086(4) 0.8790(9) 0.6064(13) 0.077(4) Uiso 0.128(4) 1 d PD C 4
Cl2B Cl 0.2194(4) 0.9116(7) 0.6375(9) 0.077(4) Uiso 0.128(4) 1 d PD C 4
C41C C 0.2540(6) 0.8396(14) 0.6802(12) 0.078(2) Uiso 0.225(4) 1 d PD D 5
H41E H 0.2656 0.7973 0.7163 0.094 Uiso 0.225(4) 1 calc PR D 5
H41F H 0.2435 0.8763 0.7250 0.094 Uiso 0.225(4) 1 calc PR D 5
Cl1C Cl 0.2971(3) 0.8737(10) 0.6082(10) 0.132(4) Uani 0.225(4) 1 d PD D 5
Cl2C Cl 0.2086(3) 0.8161(8) 0.5983(6) 0.132(4) Uani 0.225(4) 1 d PD D 5

loop_
_atom_site_aniso_label
_atom_site_aniso_U_11
_atom_site_aniso_U_22
_atom_site_aniso_U_33
_atom_site_aniso_U_23
_atom_site_aniso_U_13
_atom_site_aniso_U_12
Zn1 0.0315(2) 0.01734(19) 0.0311(2) -0.00053(15) 0.00287(15) 0.00108(17)
C1 0.044(2) 0.0203(18) 0.042(2) 0.0002(15) 0.0022(17) -0.0020(16)
C2 0.040(2) 0.0223(18) 0.0317(19) 0.0008(14) 0.0042(16) -0.0034(15)
C3 0.043(2) 0.0244(18) 0.0252(18) 0.0021(14) -0.0022(15) -0.0029(15)
C4 0.045(2) 0.0223(18) 0.035(2) -0.0035(15) -0.0080(16) -0.0013(16)
C5 0.045(3) 0.028(2) 0.050(2) -0.0081(17) -0.0033(19) -0.0006(17)
C6 0.042(2) 0.035(2) 0.046(2) 0.0032(17) 0.0084(18) -0.0012(17)
C7 0.039(2) 0.051(3) 0.055(3) -0.002(2) 0.0098(19) -0.007(2)
C8 0.057(3) 0.038(2) 0.044(2) -0.0005(18) 0.007(2) -0.020(2)
C9 0.053(2) 0.0256(19) 0.031(2) 0.0010(15) 0.0014(17) -0.0114(17)
C10 0.069(3) 0.0211(19) 0.044(2) -0.0008(16) -0.004(2) -0.0097(19)
C11 0.079(3) 0.0171(19) 0.049(3) -0.0027(16) -0.013(2) 0.0079(19)
C12 0.046(2) 0.028(2) 0.053(3) -0.0061(17) -0.0111(19) 0.0080(17)
C13 0.036(2) 0.0238(19) 0.050(2) -0.0068(17) 0.0016(17) -0.0077(15)
C14 0.064(3) 0.034(2) 0.046(2) 0.0021(18) 0.005(2) -0.017(2)
C15 0.049(2) 0.040(2) 0.046(2) -0.0058(18) -0.0018(18) -0.0128(19)
C16 0.035(2) 0.0235(18) 0.042(2) -0.0064(15) 0.0072(16) -0.0035(15)
C17 0.059(3) 0.0217(19) 0.044(2) -0.0021(16) 0.0089(19) -0.0062(17)
C18 0.058(3) 0.029(2) 0.043(2) -0.0064(17) -0.0055(19) -0.0074(18)
C19 0.0300(19) 0.0228(18) 0.050(2) -0.0097(17) 0.0083(17) 0.0006(15)
C20 0.041(2) 0.026(2) 0.055(3) -0.0073(17) 0.0057(19) 0.0021(17)
C21 0.045(2) 0.0196(18) 0.037(2) -0.0047(15) 0.0056(16) 0.0028(15)
C22 0.044(2) 0.0216(17) 0.0290(19) -0.0025(14) 0.0023(16) 0.0060(15)
C23 0.042(2) 0.0231(18) 0.036(2) -0.0011(15) 0.0013(16) 0.0038(15)
C24 0.045(2) 0.0209(19) 0.057(3) -0.0013(17) 0.0047(19) 0.0076(16)
C25 0.050(2) 0.028(2) 0.046(2) -0.0048(16) 0.0107(19) -0.0041(17)
C26 0.069(3) 0.0162(18) 0.046(2) -0.0025(16) 0.012(2) 0.0011(18)
C27 0.059(3) 0.0195(19) 0.043(2) -0.0010(16) 0.0044(19) 0.0107(17)
C28 0.047(2) 0.0255(19) 0.0295(19) -0.0004(15) 0.0026(16) 0.0097(16)
C29 0.044(2) 0.038(2) 0.045(2) -0.0042(17) -0.0023(18) 0.0168(18)
C30 0.033(2) 0.047(3) 0.055(3) -0.0027(19) -0.0012(18) 0.0068(18)
C31 0.046(2) 0.029(2) 0.053(3) -0.0020(17) -0.0002(19) 0.0006(17)
C32 0.043(2) 0.0227(19) 0.058(3) -0.0075(17) 0.0029(19) 0.0115(16)
C33 0.063(3) 0.036(2) 0.050(3) -0.0003(19) 0.004(2) 0.019(2)
C34 0.055(3) 0.042(2) 0.049(3) -0.0078(19) 0.005(2) 0.019(2)
C35 0.036(2) 0.0231(19) 0.048(2) -0.0104(16) -0.0004(17) 0.0063(15)
C36 0.057(3) 0.027(2) 0.047(2) -0.0009(17) 0.002(2) 0.0097(18)
C37 0.061(3) 0.032(2) 0.045(2) -0.0061(17) 0.010(2) 0.0162(19)
C38 0.0282(19) 0.0222(18) 0.056(3) -0.0093(17) -0.0056(17) -0.0005(15)
N1 0.0396(18) 0.0193(15) 0.0475(19) -0.0030(13) -0.0015(14) -0.0061(13)
N2 0.0437(19) 0.0193(15) 0.056(2) -0.0066(13) 0.0040(15) 0.0088(13)
O1 0.0505(17) 0.0193(14) 0.094(2) 0.0000(14) 0.0068(15) 0.0028(12)
O2 0.0366(17) 0.0422(18) 0.107(3) -0.0199(16) -0.0065(16) -0.0006(13)
O3 0.0371(15) 0.0357(15) 0.0517(17) -0.0083(12) 0.0002(12) -0.0096(12)
O4 0.0482(17) 0.0284(14) 0.0550(17) -0.0039(13) 0.0085(13) -0.0108(12)
O5 0.0412(18) 0.0362(17) 0.105(3) -0.0153(15) 0.0099(16) 0.0039(13)
O6 0.0585(19) 0.0168(14) 0.111(3) -0.0026(15) 0.0059(17) 0.0004(13)
O7 0.0378(15) 0.0319(14) 0.0545(18) -0.0095(12) 0.0046(13) 0.0117(11)
O8 0.0492(17) 0.0287(14) 0.0549(17) -0.0078(13) -0.0010(13) 0.0144(12)
S1A 0.0596(14) 0.0430(10) 0.0472(10) 0.0126(7) -0.0017(8) -0.0075(8)
O9A 0.074(2) 0.0362(14) 0.0344(15) 0.0033(11) 0.0024(13) -0.0033(14)
S1B 0.071(3) 0.0409(18) 0.0487(19) 0.0109(13) 0.0037(16) 0.0096(15)
O9B 0.074(2) 0.0362(14) 0.0344(15) 0.0033(11) 0.0024(13) -0.0033(14)
Cl1A 0.0653(18) 0.145(3) 0.133(2) 0.029(2) 0.0122(15) 0.0300(18)
Cl2A 0.0754(16) 0.0783(18) 0.0814(16) 0.0209(13) 0.0140(12) 0.0173(13)
Cl1C 0.058(4) 0.224(10) 0.113(5) 0.047(5) -0.012(3) -0.058(5)
Cl2C 0.058(4) 0.224(10) 0.113(5) 0.047(5) -0.012(3) -0.058(5)

loop_
_atom_type_symbol
_atom_type_description
_atom_type_scat_dispersion_real
_atom_type_scat_dispersion_imag
_atom_type_scat_source
C C 0.0033 0.0016 'International Tables Vol C Tables 4.2.6.8 and 6.1.1.4'
H H 0.0000 0.0000 'International Tables Vol C Tables 4.2.6.8 and 6.1.1.4'
N N 0.0061 0.0033 'International Tables Vol C Tables 4.2.6.8 and 6.1.1.4'
O O 0.0106 0.0060 'International Tables Vol C Tables 4.2.6.8 and 6.1.1.4'
Zn Zn 0.2839 1.4301 'International Tables Vol C Tables 4.2.6.8 and 6.1.1.4'
S S 0.1246 0.1234 'International Tables Vol C Tables 4.2.6.8 and 6.1.1.4'
Cl Cl 0.1484 0.1585 'International Tables Vol C Tables 4.2.6.8 and 6.1.1.4'

loop_
_geom_angle_atom_site_label_1
_geom_angle_atom_site_label_2
_geom_angle_atom_site_label_3
_geom_angle
_geom_angle_site_symmetry_1
_geom_angle_site_symmetry_3
O9A Zn1 O8 100.84(11) . 7_556
O9A Zn1 O7 100.13(11) . .
O8 Zn1 O7 158.90(11) 7_556 .
O9A Zn1 O4 102.42(11) . 7_556
O8 Zn1 O4 86.33(11) 7_556 7_556
O7 Zn1 O4 91.44(10) . 7_556
O9A Zn1 O3 98.50(11) . .
O8 Zn1 O3 90.76(10) 7_556 .
O7 Zn1 O3 83.85(10) . .
O4 Zn1 O3 159.06(10) 7_556 .
O9A Zn1 Zn1 170.35(7) . 7_556
O8 Zn1 Zn1 82.81(8) 7_556 7_556
O7 Zn1 Zn1 76.12(8) . 7_556
O4 Zn1 Zn1 86.66(8) 7_556 7_556
O3 Zn1 Zn1 72.40(7) . 7_556
O1 C1 N1 120.0(3) . .
O1 C1 C2 123.5(3) . .
N1 C1 C2 116.5(3) . .
C6 C2 C3 120.5(3) . .
C6 C2 C1 119.6(3) . .
C3 C2 C1 119.8(3) . .
C4 C3 C2 121.6(3) . .
C4 C3 C9 119.6(3) . .
C2 C3 C9 118.8(3) . .
C12 C4 C3 120.1(3) . .
C12 C4 C5 119.6(3) . .
C3 C4 C5 120.3(3) . .
O2 C5 N1 120.4(3) . .
O2 C5 C4 123.9(3) . .
N1 C5 C4 115.6(3) . .
C2 C6 C7 121.1(4) . .
C2 C6 H6 119.4 . .
C7 C6 H6 119.4 . .
C8 C7 C6 119.3(4) . .
C8 C7 H7 120.4 . .
C6 C7 H7 120.4 . .
C7 C8 C9 121.9(4) . .
C7 C8 H8 119.0 . .
C9 C8 H8 119.0 . .
C8 C9 C10 123.5(3) . .
C8 C9 C3 118.4(3) . .
C10 C9 C3 118.2(4) . .
C11 C10 C9 120.7(4) . .
C11 C10 H10 119.7 . .
C9 C10 H10 119.7 . .
C10 C11 C12 121.8(4) . .
C10 C11 H11 119.1 . .
C12 C11 H11 119.1 . .
C4 C12 C11 119.7(4) . .
C4 C12 H12 120.2 . .
C11 C12 H12 120.2 . .
C18 C13 C14 121.2(3) . .
C18 C13 N1 121.0(3) . .
C14 C13 N1 117.7(3) . .
C13 C14 C15 119.2(4) . .
C13 C14 H14 120.4 . .
C15 C14 H14 120.4 . .
C16 C15 C14 120.9(4) . .
C16 C15 H15 119.6 . .
C14 C15 H15 119.6 . .
C17 C16 C15 118.8(3) . .
C17 C16 C19 122.1(3) . .
C15 C16 C19 119.2(3) . .
C16 C17 C18 120.8(4) . .
C16 C17 H17 119.6 . .
C18 C17 H17 119.6 . .
C13 C18 C17 119.0(4) . .
C13 C18 H18 120.5 . .
C17 C18 H18 120.5 . .
O3 C19 O4 125.3(3) . .
O3 C19 C16 116.8(3) . .
O4 C19 C16 117.9(3) . .
O5 C20 N2 119.9(3) . .
O5 C20 C21 123.9(3) . .
N2 C20 C21 116.2(3) . .
C25 C21 C22 120.3(3) . .
C25 C21 C20 119.4(3) . .
C22 C21 C20 120.3(3) . .
C21 C22 C23 121.6(3) . .
C21 C22 C28 119.6(3) . .
C23 C22 C28 118.9(3) . .
C31 C23 C22 120.4(3) . .
C31 C23 C24 119.4(3) . .
C22 C23 C24 120.2(3) . .
O6 C24 N2 120.1(3) . .
O6 C24 C23 123.5(4) . .
N2 C24 C23 116.3(3) . .
C21 C25 C26 119.8(4) . .
C21 C25 H25 120.1 . .
C26 C25 H25 120.1 . .
C27 C26 C25 121.3(3) . .
C27 C26 H26 119.4 . .
C25 C26 H26 119.4 . .
C26 C27 C28 120.9(3) . .
C26 C27 H27 119.5 . .
C28 C27 H27 119.5 . .
C29 C28 C27 123.3(3) . .
C29 C28 C22 118.6(3) . .
C27 C28 C22 118.1(3) . .
C30 C29 C28 121.6(3) . .
C30 C29 H29 119.2 . .
C28 C29 H29 119.2 . .
C29 C30 C31 119.6(4) . .
C29 C30 H30 120.2 . .
C31 C30 H30 120.2 . .
C23 C31 C30 120.9(3) . .
C23 C31 H31 119.6 . .
C30 C31 H31 119.6 . .
C33 C32 C37 120.8(3) . .
C33 C32 N2 118.8(3) . .
C37 C32 N2 120.3(3) . .
C32 C33 C34 119.8(4) . .
C32 C33 H33 120.1 . .
C34 C33 H33 120.1 . .
C33 C34 C35 120.4(4) . .
C33 C34 H34 119.8 . .
C35 C34 H34 119.8 . .
C36 C35 C34 119.2(3) . .
C36 C35 C38 121.5(3) . .
C34 C35 C38 119.2(3) . .
C35 C36 C37 120.4(4) . .
C35 C36 H36 119.8 . .
C37 C36 H36 119.8 . .
C32 C37 C36 119.4(4) . .
C32 C37 H37 120.3 . .
C36 C37 H37 120.3 . .
O8 C38 O7 126.1(3) . .
O8 C38 C35 117.2(3) . .
O7 C38 C35 116.6(3) . .
C1 N1 C5 126.1(3) . .
C1 N1 C13 117.6(3) . .
C5 N1 C13 116.3(3) . .
C24 N2 C20 125.4(3) . .
C24 N2 C32 117.3(3) . .
C20 N2 C32 117.1(3) . .
C19 O3 Zn1 136.3(2) . .
C19 O4 Zn1 118.4(2) . 7_556
C38 O7 Zn1 131.3(2) . .
C38 O8 Zn1 122.8(2) . 7_556
O9A S1A C40A 106.7(4) . .
O9A S1A C39A 104.5(3) . .
C40A S1A C39A 100.0(4) . .
S1A C39A H39A 109.5 . .
S1A C39A H39B 109.5 . .
H39A C39A H39B 109.5 . .
S1A C39A H39C 109.5 . .
H39A C39A H39C 109.5 . .
H39B C39A H39C 109.5 . .
S1A C40A H40A 109.5 . .
S1A C40A H40B 109.5 . .
H40A C40A H40B 109.5 . .
S1A C40A H40C 109.5 . .
H40A C40A H40C 109.5 . .
H40B C40A H40C 109.5 . .
S1A O9A Zn1 125.98(16) . .
C39B S1B C40B 101.1(6) . .
S1B C39B H39D 109.5 . .
S1B C39B H39E 109.5 . .
H39D C39B H39E 109.5 . .
S1B C39B H39F 109.5 . .
H39D C39B H39F 109.5 . .
H39E C39B H39F 109.5 . .
S1B C40B H40D 109.5 . .
S1B C40B H40E 109.5 . .
H40D C40B H40E 109.5 . .
S1B C40B H40F 109.5 . .
H40D C40B H40F 109.5 . .
H40E C40B H40F 109.5 . .
Cl2A C41A Cl1A 115.0(5) . .
Cl2A C41A H41A 108.5 . .
Cl1A C41A H41A 108.5 . .
Cl2A C41A H41B 108.5 . .
Cl1A C41A H41B 108.5 . .
H41A C41A H41B 107.5 . .
Cl1B C41B Cl2B 97.2(10) . .
Cl1B C41B H41C 112.3 . .
Cl2B C41B H41C 112.3 . .
Cl1B C41B H41D 112.3 . .
Cl2B C41B H41D 112.3 . .
H41C C41B H41D 109.9 . .
Cl2C C41C Cl1C 103.1(9) . .
Cl2C C41C H41E 111.1 . .
Cl1C C41C H41E 111.1 . .
Cl2C C41C H41F 111.1 . .
Cl1C C41C H41F 111.1 . .
H41E C41C H41F 109.1 . .

loop_
_geom_bond_atom_site_label_1
_geom_bond_atom_site_label_2
_geom_bond_distance
_geom_bond_site_symmetry_2
Zn1 O9A 1.971(2) .
Zn1 O8 2.032(2) 7_556
Zn1 O7 2.036(2) .
Zn1 O4 2.038(2) 7_556
Zn1 O3 2.062(2) .
Zn1 Zn1 2.9717(8) 7_556
C1 O1 1.216(4) .
C1 N1 1.403(5) .
C1 C2 1.468(5) .
C2 C6 1.358(5) .
C2 C3 1.414(5) .
C3 C4 1.405(5) .
C3 C9 1.430(5) .
C4 C12 1.382(5) .
C4 C5 1.478(5) .
C5 O2 1.202(4) .
C5 N1 1.410(4) .
C6 C7 1.408(5) .
C6 H6 0.9400 .
C7 C8 1.362(5) .
C7 H7 0.9400 .
C8 C9 1.400(5) .
C8 H8 0.9400 .
C9 C10 1.419(5) .
C10 C11 1.340(6) .
C10 H10 0.9400 .
C11 C12 1.403(5) .
C11 H11 0.9400 .
C12 H12 0.9400 .
C13 C18 1.365(5) .
C13 C14 1.367(5) .
C13 N1 1.459(4) .
C14 C15 1.389(5) .
C14 H14 0.9400 .
C15 C16 1.379(5) .
C15 H15 0.9400 .
C16 C17 1.374(5) .
C16 C19 1.508(5) .
C17 C18 1.397(5) .
C17 H17 0.9400 .
C18 H18 0.9400 .
C19 O3 1.252(4) .
C19 O4 1.259(4) .
C20 O5 1.204(4) .
C20 N2 1.416(4) .
C20 C21 1.469(5) .
C21 C25 1.382(5) .
C21 C22 1.404(5) .
C22 C23 1.410(5) .
C22 C28 1.429(5) .
C23 C31 1.368(5) .
C23 C24 1.469(5) .
C24 O6 1.207(4) .
C24 N2 1.407(5) .
C25 C26 1.400(5) .
C25 H25 0.9400 .
C26 C27 1.353(5) .
C26 H26 0.9400 .
C27 C28 1.417(5) .
C27 H27 0.9400 .
C28 C29 1.404(5) .
C29 C30 1.361(5) .
C29 H29 0.9400 .
C30 C31 1.407(5) .
C30 H30 0.9400 .
C31 H31 0.9400 .
C32 C33 1.363(5) .
C32 C37 1.375(5) .
C32 N2 1.448(4) .
C33 C34 1.383(5) .
C33 H33 0.9400 .
C34 C35 1.386(5) .
C34 H34 0.9400 .
C35 C36 1.374(5) .
C35 C38 1.517(5) .
C36 C37 1.391(5) .
C36 H36 0.9400 .
C37 H37 0.9400 .
C38 O8 1.249(4) .
C38 O7 1.252(4) .
O4 Zn1 2.038(2) 7_556
O8 Zn1 2.033(2) 7_556
S1A O9A 1.505(3) .
S1A C40A 1.743(7) .
S1A C39A 1.753(6) .
C39A H39A 0.9700 .
C39A H39B 0.9700 .
C39A H39C 0.9700 .
C40A H40A 0.9700 .
C40A H40B 0.9700 .
C40A H40C 0.9700 .
S1B C39B 1.729(8) .
S1B C40B 1.745(10) .
C39B H39D 0.9700 .
C39B H39E 0.9700 .
C39B H39F 0.9700 .
C40B H40D 0.9700 .
C40B H40E 0.9700 .
C40B H40F 0.9700 .
C41A Cl2A 1.707(8) .
C41A Cl1A 1.713(8) .
C41A H41A 0.9800 .
C41A H41B 0.9800 .
C41B Cl1B 1.756(15) .
C41B Cl2B 1.784(15) .
C41B H41C 0.9800 .
C41B H41D 0.9800 .
C41C Cl2C 1.735(14) .
C41C Cl1C 1.741(14) .
C41C H41E 0.9800 .
C41C H41F 0.9800 .

loop_
_geom_torsion_atom_site_label_1
_geom_torsion_atom_site_label_2
_geom_torsion_atom_site_label_3
_geom_torsion_atom_site_label_4
_geom_torsion
_geom_torsion_site_symmetry_1
_geom_torsion_site_symmetry_4
O1 C1 C2 C6 1.1(6) . .
N1 C1 C2 C6 -177.6(3) . .
O1 C1 C2 C3 179.5(4) . .
N1 C1 C2 C3 0.8(5) . .
C6 C2 C3 C4 -179.5(3) . .
C1 C2 C3 C4 2.1(5) . .
C6 C2 C3 C9 -0.1(5) . .
C1 C2 C3 C9 -178.5(3) . .
C2 C3 C4 C12 178.9(3) . .
C9 C3 C4 C12 -0.6(5) . .
C2 C3 C4 C5 -2.7(5) . .
C9 C3 C4 C5 177.9(3) . .
C12 C4 C5 O2 0.2(6) . .
C3 C4 C5 O2 -178.3(4) . .
C12 C4 C5 N1 178.8(3) . .
C3 C4 C5 N1 0.4(5) . .
C3 C2 C6 C7 -0.1(6) . .
C1 C2 C6 C7 178.3(3) . .
C2 C6 C7 C8 -0.3(6) . .
C6 C7 C8 C9 1.0(6) . .
C7 C8 C9 C10 178.5(4) . .
C7 C8 C9 C3 -1.2(6) . .
C4 C3 C9 C8 -179.8(3) . .
C2 C3 C9 C8 0.7(5) . .
C4 C3 C9 C10 0.4(5) . .
C2 C3 C9 C10 -179.0(3) . .
C8 C9 C10 C11 -179.2(4) . .
C3 C9 C10 C11 0.5(6) . .
C9 C10 C11 C12 -1.3(6) . .
C3 C4 C12 C11 -0.2(5) . .
C5 C4 C12 C11 -178.7(4) . .
C10 C11 C12 C4 1.2(6) . .
C18 C13 C14 C15 -0.1(6) . .
N1 C13 C14 C15 178.2(3) . .
C13 C14 C15 C16 -0.4(6) . .
C14 C15 C16 C17 1.3(6) . .
C14 C15 C16 C19 -178.4(3) . .
C15 C16 C17 C18 -1.7(6) . .
C19 C16 C17 C18 177.9(3) . .
C14 C13 C18 C17 -0.3(6) . .
N1 C13 C18 C17 -178.6(3) . .
C16 C17 C18 C13 1.3(6) . .
C17 C16 C19 O3 -173.3(3) . .
C15 C16 C19 O3 6.4(5) . .
C17 C16 C19 O4 5.8(5) . .
C15 C16 C19 O4 -174.5(3) . .
O5 C20 C21 C25 -0.1(6) . .
N2 C20 C21 C25 -179.3(3) . .
O5 C20 C21 C22 179.3(4) . .
N2 C20 C21 C22 0.0(5) . .
C25 C21 C22 C23 -179.8(3) . .
C20 C21 C22 C23 0.9(5) . .
C25 C21 C22 C28 0.2(5) . .
C20 C21 C22 C28 -179.2(3) . .
C21 C22 C23 C31 -179.5(3) . .
C28 C22 C23 C31 0.5(5) . .
C21 C22 C23 C24 -0.3(5) . .
C28 C22 C23 C24 179.7(3) . .
C31 C23 C24 O6 0.4(6) . .
C22 C23 C24 O6 -178.9(4) . .
C31 C23 C24 N2 178.2(3) . .
C22 C23 C24 N2 -1.1(5) . .
C22 C21 C25 C26 0.0(5) . .
C20 C21 C25 C26 179.3(4) . .
C21 C25 C26 C27 -0.3(6) . .
C25 C26 C27 C28 0.6(6) . .
C26 C27 C28 C29 -179.8(4) . .
C26 C27 C28 C22 -0.4(5) . .
C21 C22 C28 C29 179.4(3) . .
C23 C22 C28 C29 -0.6(5) . .
C21 C22 C28 C27 0.0(5) . .
C23 C22 C28 C27 -180.0(3) . .
C27 C28 C29 C30 -179.8(4) . .
C22 C28 C29 C30 0.9(5) . .
C28 C29 C30 C31 -1.0(6) . .
C22 C23 C31 C30 -0.6(6) . .
C24 C23 C31 C30 -179.8(4) . .
C29 C30 C31 C23 0.9(6) . .
C37 C32 C33 C34 1.6(6) . .
N2 C32 C33 C34 -174.8(4) . .
C32 C33 C34 C35 -0.6(6) . .
C33 C34 C35 C36 -1.5(6) . .
C33 C34 C35 C38 177.5(3) . .
C34 C35 C36 C37 2.6(6) . .
C38 C35 C36 C37 -176.4(3) . .
C33 C32 C37 C36 -0.5(6) . .
N2 C32 C37 C36 175.9(3) . .
C35 C36 C37 C32 -1.7(6) . .
C36 C35 C38 O8 -8.8(5) . .
C34 C35 C38 O8 172.2(4) . .
C36 C35 C38 O7 170.9(3) . .
C34 C35 C38 O7 -8.1(5) . .
O1 C1 N1 C5 178.0(4) . .
C2 C1 N1 C5 -3.3(5) . .
O1 C1 N1 C13 -6.1(5) . .
C2 C1 N1 C13 172.6(3) . .
O2 C5 N1 C1 -178.6(4) . .
C4 C5 N1 C1 2.7(5) . .
O2 C5 N1 C13 5.5(5) . .
C4 C5 N1 C13 -173.2(3) . .
C18 C13 N1 C1 75.2(5) . .
C14 C13 N1 C1 -103.1(4) . .
C18 C13 N1 C5 -108.5(4) . .
C14 C13 N1 C5 73.2(4) . .
O6 C24 N2 C20 180.0(4) . .
C23 C24 N2 C20 2.1(6) . .
O6 C24 N2 C32 4.9(6) . .
C23 C24 N2 C32 -173.0(3) . .
O5 C20 N2 C24 179.1(4) . .
C21 C20 N2 C24 -1.6(6) . .
O5 C20 N2 C32 -5.8(6) . .
C21 C20 N2 C32 173.5(3) . .
C33 C32 N2 C24 106.6(4) . .
C37 C32 N2 C24 -69.8(5) . .
C33 C32 N2 C20 -68.9(5) . .
C37 C32 N2 C20 114.7(4) . .
O4 C19 O3 Zn1 13.4(6) . .
C16 C19 O3 Zn1 -167.5(2) . .
O9A Zn1 O3 C19 170.0(3) . .
O8 Zn1 O3 C19 -88.9(3) 7_556 .
O7 Zn1 O3 C19 70.7(3) . .
O4 Zn1 O3 C19 -7.2(5) 7_556 .
Zn1 Zn1 O3 C19 -6.7(3) 7_556 .
O3 C19 O4 Zn1 -10.9(5) . 7_556
C16 C19 O4 Zn1 170.1(2) . 7_556
O8 C38 O7 Zn1 -13.1(6) . .
C35 C38 O7 Zn1 167.3(2) . .
O9A Zn1 O7 C38 -163.9(3) . .
O8 Zn1 O7 C38 9.7(5) 7_556 .
O4 Zn1 O7 C38 93.2(3) 7_556 .
O3 Zn1 O7 C38 -66.4(3) . .
Zn1 Zn1 O7 C38 7.0(3) 7_556 .
O7 C38 O8 Zn1 10.5(5) . 7_556
C35 C38 O8 Zn1 -169.9(2) . 7_556
C40A S1A O9A Zn1 -77.6(4) . .
C39A S1A O9A Zn1 177.1(3) . .
O8 Zn1 O9A S1A -105.5(2) 7_556 .
O7 Zn1 O9A S1A 72.2(2) . .
O4 Zn1 O9A S1A 165.9(2) 7_556 .
O3 Zn1 O9A S1A -13.1(2) . .
